data_7224714
loop_
_publ_author_name
'Jedhe, Ganesh S.'
'Vijayadas, Kuruppanthara N.'
'Kotmale, Amol'
'Sangtani, Ekta'
'Shinde, Dinesh R.'
'Gonnade, Rajesh G.'
'Rajamohanan, Pattuparambil R.'
'Sanjayan, G. J.'

_publ_section_title
;
 Residue dependent hydrogen bonding preferences in orthanilic acid-based
 short peptide \b-turn motifs
;
_journal_name_full 'RSC Adv.'
_journal_paper_doi 10.1039/C6RA05684A
_journal_year 2016
_chemical_absolute_configuration syn
_chemical_formula_moiety 'C22 H34 N4 O5 S'
_chemical_formula_sum 'C22 H34 N4 O5 S'
_chemical_formula_weight 466.59
_chemical_name_systematic Piv-Gly-L-Pro-SAnt-NH-IBu
_space_group_crystal_system monoclinic
_space_group_IT_number 4
_space_group_name_Hall 'P 2yb'
_space_group_name_H-M_alt 'P 1 21 1'
_symmetry_space_group_name_Hall 'P 2yb'
_symmetry_space_group_name_H-M 'P 1 21 1'
_atom_sites_solution_hydrogens geom
_audit_creation_method SHELXL-2014/7
_audit_update_record
;
2015-12-16 deposited with the CCDC.
2016-03-23 downloaded from the CCDC.
;
_cell_angle_alpha 90
_cell_angle_beta 107.562(14)
_cell_angle_gamma 90
_cell_formula_units_Z 2
_cell_length_a 11.074(3)
_cell_length_b 9.322(2)
_cell_length_c 12.530(3)
_cell_measurement_reflns_used 8217
_cell_measurement_temperature 200(2)
_cell_measurement_theta_max 23.53
_cell_measurement_theta_min 2.77
_cell_volume 1233.2(5)
_computing_cell_refinement 'Bruker SAINT'
_computing_data_collection 'Bruker APEX2'
_computing_data_reduction 'Bruker SAINT'
_computing_molecular_graphics 'Bruker SHELXTL'
_computing_publication_material 'Bruker SHELXTL'
_computing_structure_refinement 'SHELXL-2014/7 (Sheldrick, 2014)'
_computing_structure_solution 'SHELXS-97 (Sheldrick, 2008)'
_diffrn_ambient_temperature 200(2)
_diffrn_measured_fraction_theta_full 1.000
_diffrn_measured_fraction_theta_max 1.000
_diffrn_measurement_device_type 'Bruker APEX-II CCD'
_diffrn_measurement_method '\f and \w scans'
_diffrn_radiation_monochromator graphite
_diffrn_radiation_type MoK\a
_diffrn_radiation_wavelength 0.71073
_diffrn_reflns_av_R_equivalents 0.0412
_diffrn_reflns_av_unetI/netI 0.0338
_diffrn_reflns_laue_measured_fraction_full 1.000
_diffrn_reflns_laue_measured_fraction_max 1.000
_diffrn_reflns_limit_h_max 13
_diffrn_reflns_limit_h_min -13
_diffrn_reflns_limit_k_max 11
_diffrn_reflns_limit_k_min -11
_diffrn_reflns_limit_l_max 15
_diffrn_reflns_limit_l_min -15
_diffrn_reflns_number 20454
_diffrn_reflns_point_group_measured_fraction_full 1.000
_diffrn_reflns_point_group_measured_fraction_max 1.000
_diffrn_reflns_theta_full 25.242
_diffrn_reflns_theta_max 25.996
_diffrn_reflns_theta_min 1.929
_diffrn_source 'sealed tube'
_exptl_absorpt_coefficient_mu 0.170
_exptl_absorpt_correction_T_max 0.972
_exptl_absorpt_correction_T_min 0.932
_exptl_absorpt_correction_type multi-scan
_exptl_absorpt_process_details 'SADABS(BRUKER, 2006)'
_exptl_crystal_colour COLOURLESS
_exptl_crystal_density_diffrn 1.257
_exptl_crystal_description BLOCK
_exptl_crystal_F_000 500
_exptl_crystal_recrystallization_method 'Re-crystallisation from solvent: acetone-petether'
_exptl_crystal_size_max 0.420
_exptl_crystal_size_mid 0.250
_exptl_crystal_size_min 0.170
_refine_diff_density_max 0.230
_refine_diff_density_min -0.256
_refine_diff_density_rms 0.033
_refine_ls_abs_structure_details
;
 Flack x determined using 1835 quotients [(I+)-(I-)]/[(I+)+(I-)]
 (Parsons, Flack and Wagner, Acta Cryst. B69 (2013) 249-259).
;
_refine_ls_abs_structure_Flack 0.06(3)
_refine_ls_extinction_coef 0.011(2)
_refine_ls_extinction_expression Fc^*^=kFc[1+0.001xFc^2^\l^3^/sin(2\q)]^-1/4^
_refine_ls_extinction_method 'SHELXL-2014/7 (Sheldrick 2014'
_refine_ls_goodness_of_fit_ref 1.062
_refine_ls_hydrogen_treatment constr
_refine_ls_matrix_type full
_refine_ls_number_parameters 295
_refine_ls_number_reflns 4853
_refine_ls_number_restraints 1
_refine_ls_restrained_S_all 1.062
_refine_ls_R_factor_all 0.0429
_refine_ls_R_factor_gt 0.0387
_refine_ls_shift/su_max 0.000
_refine_ls_shift/su_mean 0.000
_refine_ls_structure_factor_coef Fsqd
_refine_ls_weighting_details 'w=1/[\s^2^(Fo^2^)+(0.0309P)^2^+0.3030P] where P=(Fo^2^+2Fc^2^)/3'
_refine_ls_weighting_scheme calc
_refine_ls_wR_factor_gt 0.0828
_refine_ls_wR_factor_ref 0.0849
_reflns_Friedel_coverage 0.877
_reflns_friedel_fraction_full 1.000
_reflns_friedel_fraction_max 1.000
_reflns_number_gt 4510
_reflns_number_total 4853
_reflns_threshold_expression 'I > 2\s(I)'
_cod_data_source_file c6ra05684a2.cif
_cod_data_source_block 2
_cod_depositor_comments
;
The following automatic conversions were performed:

'_chemical_absolute_configuration' value 'SYN' changed to 'syn'
according to
/usr/data/users/saulius/crontab/automatic-downloads/rss-feeds/RSC/lib/dictionaries/cif_core.dic
dictionary named 'cif_core.dic' version 2.4.2 from 2011-04-26.

'_exptl_absorpt_correction_type' value 'MULTI-SCAN' changed to
'multi-scan' according to
/usr/data/users/saulius/crontab/automatic-downloads/rss-feeds/RSC/lib/dictionaries/cif_core.dic
dictionary named 'cif_core.dic' version 2.4.2 from 2011-04-26.

Automatic conversion script
Id: cif_fix_values 4268 2015-11-12 08:31:59Z antanas 
;
_cod_original_cell_volume 1233.2(6)
_cod_database_code 7224714
_shelx_shelxl_version_number 2014/7
_shelx_space_group_comment
;
The symmetry employed for this shelxl refinement is uniquely defined
by the following loop, which should always be used as a source of
symmetry information in preference to the above space-group names.
They are only intended as comments.
;
_shelx_estimated_absorpt_t_min 0.932
_shelx_estimated_absorpt_t_max 0.972

loop_
_space_group_symop_operation_xyz
'x, y, z'
'-x, y+1/2, -z'

loop_
_atom_site_label
_atom_site_type_symbol
_atom_site_fract_x
_atom_site_fract_y
_atom_site_fract_z
_atom_site_U_iso_or_equiv
_atom_site_adp_type
_atom_site_occupancy
_atom_site_site_symmetry_order
_atom_site_calc_flag
_atom_site_refinement_flags_posn
_atom_site_refinement_flags_adp
S1 S 1.05708(7) 0.23063(8) 0.58457(6) 0.03700(19) Uani 1 1 d . .
O1 O 0.7620(2) 0.0867(3) 0.66079(19) 0.0505(6) Uani 1 1 d . .
O2 O 0.9649(2) 0.1678(3) 0.92863(19) 0.0483(6) Uani 1 1 d . .
O3 O 1.3104(3) 0.3408(3) 1.00108(19) 0.0640(7) Uani 1 1 d . .
O4 O 1.1013(2) 0.0920(2) 0.63072(18) 0.0493(6) Uani 1 1 d . .
O5 O 1.0205(2) 0.2476(3) 0.46576(16) 0.0545(6) Uani 1 1 d . .
N1 N 0.7741(2) -0.0241(3) 0.8213(2) 0.0479(7) Uani 1 1 d . .
H1N H 0.7350 -0.0492 0.8701 0.057 Uiso 1 1 calc R U
N2 N 1.1211(2) 0.0210(3) 0.9152(2) 0.0372(6) Uani 1 1 d . .
N3 N 1.2198(2) 0.2499(3) 0.82673(18) 0.0332(5) Uani 1 1 d . .
H3N H 1.1781 0.1747 0.7918 0.040 Uiso 1 1 calc R U
N4 N 0.9482(2) 0.2742(3) 0.6379(2) 0.0391(6) Uani 1 1 d . .
H4N H 0.9343 0.2192 0.6900 0.047 Uiso 1 1 calc R U
C1 C 0.7106(3) 0.0494(3) 0.7305(3) 0.0377(7) Uani 1 1 d . .
C2 C 0.9051(3) -0.0638(4) 0.8419(3) 0.0491(8) Uani 1 1 d . .
H2A H 0.9192 -0.0885 0.7698 0.059 Uiso 1 1 calc R U
H2B H 0.9229 -0.1505 0.8897 0.059 Uiso 1 1 calc R U
C3 C 0.9974(3) 0.0540(3) 0.8984(2) 0.0368(7) Uani 1 1 d . .
C4 C 1.2203(3) 0.1101(4) 0.9900(2) 0.0402(7) Uani 1 1 d . .
H4 H 1.1947 0.1350 1.0578 0.048 Uiso 1 1 calc R U
C5 C 1.3343(3) 0.0094(5) 1.0244(3) 0.0645(11) Uani 1 1 d . .
H5A H 1.4141 0.0629 1.0338 0.077 Uiso 1 1 calc R U
H5B H 1.3391 -0.0402 1.0954 0.077 Uiso 1 1 calc R U
C6 C 1.3110(3) -0.0960(5) 0.9292(4) 0.0639(11) Uani 1 1 d . .
H6A H 1.3570 -0.1868 0.9544 0.077 Uiso 1 1 calc R U
H6B H 1.3383 -0.0558 0.8671 0.077 Uiso 1 1 calc R U
C7 C 1.1685(3) -0.1202(4) 0.8928(3) 0.0521(9) Uani 1 1 d . .
H7A H 1.1361 -0.1453 0.8124 0.063 Uiso 1 1 calc R U
H7B H 1.1449 -0.1966 0.9376 0.063 Uiso 1 1 calc R U
C8 C 1.2523(2) 0.2464(4) 0.9392(2) 0.0371(7) Uani 1 1 d . .
C9 C 1.2442(3) 0.3589(3) 0.7575(2) 0.0347(6) Uani 1 1 d . .
C10 C 1.1777(3) 0.3580(3) 0.6425(2) 0.0340(6) Uani 1 1 d . .
C11 C 1.2039(3) 0.4597(4) 0.5717(3) 0.0467(8) Uani 1 1 d . .
H11 H 1.1599 0.4575 0.4938 0.056 Uiso 1 1 calc R U
C12 C 1.2934(3) 0.5632(4) 0.6143(3) 0.0597(10) Uani 1 1 d . .
H12 H 1.3118 0.6328 0.5660 0.072 Uiso 1 1 calc R U
C13 C 1.3563(4) 0.5658(4) 0.7266(3) 0.0631(10) Uani 1 1 d . .
H13 H 1.4174 0.6386 0.7556 0.076 Uiso 1 1 calc R U
C14 C 1.3327(3) 0.4648(4) 0.7987(3) 0.0511(9) Uani 1 1 d . .
H14 H 1.3774 0.4684 0.8764 0.061 Uiso 1 1 calc R U
C15 C 0.8710(3) 0.4026(4) 0.6026(3) 0.0433(8) Uani 1 1 d . .
H15A H 0.7902 0.3763 0.5461 0.052 Uiso 1 1 calc R U
H15B H 0.9161 0.4708 0.5674 0.052 Uiso 1 1 calc R U
C16 C 0.8434(3) 0.4745(4) 0.7016(3) 0.0468(8) Uani 1 1 d . .
H16 H 0.8050 0.4016 0.7401 0.056 Uiso 1 1 calc R U
C17 C 0.7483(4) 0.5956(5) 0.6609(4) 0.0714(11) Uani 1 1 d . .
H17A H 0.7295 0.6397 0.7251 0.107 Uiso 1 1 calc R U
H17B H 0.6701 0.5571 0.6091 0.107 Uiso 1 1 calc R U
H17C H 0.7840 0.6680 0.6224 0.107 Uiso 1 1 calc R U
C18 C 0.9644(4) 0.5295(5) 0.7849(3) 0.0668(11) Uani 1 1 d . .
H18A H 1.0074 0.5948 0.7469 0.100 Uiso 1 1 calc R U
H18B H 1.0202 0.4484 0.8161 0.100 Uiso 1 1 calc R U
H18C H 0.9438 0.5808 0.8454 0.100 Uiso 1 1 calc R U
C19 C 0.5712(3) 0.0803(4) 0.7149(3) 0.0446(7) Uani 1 1 d . .
C20 C 0.5253(4) 0.2010(6) 0.6299(4) 0.0860(16) Uani 1 1 d . .
H20A H 0.5689 0.2903 0.6603 0.129 Uiso 1 1 calc R U
H20B H 0.4338 0.2137 0.6144 0.129 Uiso 1 1 calc R U
H20C H 0.5438 0.1765 0.5604 0.129 Uiso 1 1 calc R U
C21 C 0.5504(4) 0.1270(6) 0.8246(4) 0.0804(14) Uani 1 1 d . .
H21A H 0.5647 0.0453 0.8761 0.121 Uiso 1 1 calc R U
H21B H 0.4633 0.1617 0.8100 0.121 Uiso 1 1 calc R U
H21C H 0.6098 0.2042 0.8582 0.121 Uiso 1 1 calc R U
C22 C 0.4977(4) -0.0571(6) 0.6746(6) 0.110(2) Uani 1 1 d . .
H22A H 0.5143 -0.0902 0.6061 0.165 Uiso 1 1 calc R U
H22B H 0.4069 -0.0388 0.6591 0.165 Uiso 1 1 calc R U
H22C H 0.5246 -0.1310 0.7326 0.165 Uiso 1 1 calc R U

loop_
_atom_site_aniso_label
_atom_site_aniso_U_11
_atom_site_aniso_U_22
_atom_site_aniso_U_33
_atom_site_aniso_U_23
_atom_site_aniso_U_13
_atom_site_aniso_U_12
S1 0.0456(4) 0.0351(4) 0.0312(3) -0.0066(3) 0.0128(3) -0.0038(3)
O1 0.0466(13) 0.0610(15) 0.0494(13) 0.0025(12) 0.0231(11) -0.0116(11)
O2 0.0433(13) 0.0504(13) 0.0537(14) 0.0015(11) 0.0186(10) 0.0102(11)
O3 0.0739(17) 0.0774(19) 0.0433(13) -0.0201(13) 0.0215(12) -0.0323(15)
O4 0.0649(15) 0.0354(12) 0.0466(13) -0.0075(10) 0.0155(11) -0.0005(11)
O5 0.0682(15) 0.0630(16) 0.0328(10) -0.0094(12) 0.0159(10) -0.0052(13)
N1 0.0307(13) 0.0627(18) 0.0525(16) 0.0134(14) 0.0160(12) -0.0007(13)
N2 0.0335(13) 0.0390(14) 0.0423(14) 0.0074(11) 0.0160(11) 0.0041(11)
N3 0.0340(12) 0.0312(13) 0.0328(11) 0.0005(10) 0.0076(9) -0.0046(10)
N4 0.0444(14) 0.0388(15) 0.0357(13) 0.0006(10) 0.0145(11) -0.0071(11)
C1 0.0367(15) 0.0336(16) 0.0430(17) -0.0039(13) 0.0122(13) -0.0085(13)
C2 0.0365(17) 0.0438(19) 0.066(2) 0.0072(16) 0.0142(15) 0.0009(14)
C3 0.0386(16) 0.0390(17) 0.0363(15) 0.0112(13) 0.0165(12) 0.0052(13)
C4 0.0351(16) 0.056(2) 0.0300(15) 0.0062(14) 0.0101(12) 0.0037(14)
C5 0.046(2) 0.075(3) 0.060(2) 0.020(2) -0.0017(17) 0.0121(19)
C6 0.047(2) 0.068(3) 0.080(3) 0.020(2) 0.0234(19) 0.0241(19)
C7 0.0485(19) 0.0437(19) 0.070(2) 0.0083(17) 0.0264(17) 0.0070(16)
C8 0.0289(13) 0.0478(18) 0.0345(14) -0.0032(15) 0.0094(11) -0.0011(14)
C9 0.0272(14) 0.0375(16) 0.0401(16) 0.0033(13) 0.0112(12) 0.0025(12)
C10 0.0321(15) 0.0342(15) 0.0386(15) 0.0007(12) 0.0150(12) 0.0011(12)
C11 0.0456(18) 0.050(2) 0.0476(18) 0.0095(16) 0.0183(15) 0.0018(16)
C12 0.056(2) 0.055(2) 0.069(3) 0.0224(19) 0.0204(18) -0.0083(18)
C13 0.051(2) 0.058(2) 0.074(3) 0.012(2) 0.0096(18) -0.0222(18)
C14 0.0411(17) 0.058(2) 0.0483(19) 0.0069(17) 0.0038(14) -0.0134(16)
C15 0.0422(17) 0.0470(19) 0.0390(17) 0.0003(14) 0.0097(13) -0.0013(15)
C16 0.0427(17) 0.051(2) 0.051(2) 0.0018(16) 0.0214(15) 0.0026(15)
C17 0.062(2) 0.076(3) 0.075(3) 0.002(2) 0.021(2) 0.027(2)
C18 0.070(3) 0.073(3) 0.054(2) -0.023(2) 0.0134(19) 0.014(2)
C19 0.0331(16) 0.0490(19) 0.0503(18) 0.0018(15) 0.0104(13) -0.0049(14)
C20 0.057(2) 0.109(4) 0.093(3) 0.047(3) 0.025(2) 0.027(3)
C21 0.068(3) 0.104(4) 0.077(3) 0.012(3) 0.034(2) 0.037(3)
C22 0.045(2) 0.089(4) 0.183(6) -0.040(4) 0.015(3) -0.022(2)

loop_
_atom_type_symbol
_atom_type_description
_atom_type_scat_dispersion_real
_atom_type_scat_dispersion_imag
_atom_type_scat_source
C C 0.0033 0.0016 'International Tables Vol C Tables 4.2.6.8 and 6.1.1.4'
H H 0.0000 0.0000 'International Tables Vol C Tables 4.2.6.8 and 6.1.1.4'
N N 0.0061 0.0033 'International Tables Vol C Tables 4.2.6.8 and 6.1.1.4'
O O 0.0106 0.0060 'International Tables Vol C Tables 4.2.6.8 and 6.1.1.4'
S S 0.1246 0.1234 'International Tables Vol C Tables 4.2.6.8 and 6.1.1.4'

loop_
_geom_angle_atom_site_label_1
_geom_angle_atom_site_label_2
_geom_angle_atom_site_label_3
_geom_angle
O5 S1 O4 118.21(14)
O5 S1 N4 113.25(14)
O4 S1 N4 105.59(14)
O5 S1 C10 107.14(15)
O4 S1 C10 108.32(14)
N4 S1 C10 103.25(13)
C1 N1 C2 121.8(3)
C1 N1 H1N 119.1
C2 N1 H1N 119.1
C3 N2 C4 119.8(3)
C3 N2 C7 125.0(3)
C4 N2 C7 112.7(2)
C8 N3 C9 128.3(2)
C8 N3 H3N 115.9
C9 N3 H3N 115.9
C15 N4 S1 121.9(2)
C15 N4 H4N 119.0
S1 N4 H4N 119.0
O1 C1 N1 121.0(3)
O1 C1 C19 121.6(3)
N1 C1 C19 117.4(3)
N1 C2 C3 113.4(3)
N1 C2 H2A 108.9
C3 C2 H2A 108.9
N1 C2 H2B 108.9
C3 C2 H2B 108.9
H2A C2 H2B 107.7
O2 C3 N2 122.0(3)
O2 C3 C2 123.6(3)
N2 C3 C2 114.4(3)
N2 C4 C8 115.7(2)
N2 C4 C5 103.2(3)
C8 C4 C5 110.9(3)
N2 C4 H4 108.9
C8 C4 H4 108.9
C5 C4 H4 108.9
C6 C5 C4 104.3(3)
C6 C5 H5A 110.9
C4 C5 H5A 110.9
C6 C5 H5B 110.9
C4 C5 H5B 110.9
H5A C5 H5B 108.9
C5 C6 C7 104.4(3)
C5 C6 H6A 110.9
C7 C6 H6A 110.9
C5 C6 H6B 110.9
C7 C6 H6B 110.9
H6A C6 H6B 108.9
N2 C7 C6 102.0(3)
N2 C7 H7A 111.4
C6 C7 H7A 111.4
N2 C7 H7B 111.4
C6 C7 H7B 111.4
H7A C7 H7B 109.2
O3 C8 N3 124.8(3)
O3 C8 C4 119.0(3)
N3 C8 C4 116.0(3)
C14 C9 C10 118.8(3)
C14 C9 N3 122.1(3)
C10 C9 N3 119.1(3)
C11 C10 C9 120.3(3)
C11 C10 S1 118.3(2)
C9 C10 S1 121.4(2)
C12 C11 C10 119.9(3)
C12 C11 H11 120.1
C10 C11 H11 120.1
C13 C12 C11 119.8(3)
C13 C12 H12 120.1
C11 C12 H12 120.1
C12 C13 C14 121.4(3)
C12 C13 H13 119.3
C14 C13 H13 119.3
C9 C14 C13 119.7(3)
C9 C14 H14 120.1
C13 C14 H14 120.1
N4 C15 C16 111.0(3)
N4 C15 H15A 109.4
C16 C15 H15A 109.4
N4 C15 H15B 109.4
C16 C15 H15B 109.4
H15A C15 H15B 108.0
C15 C16 C18 110.9(3)
C15 C16 C17 110.1(3)
C18 C16 C17 111.0(3)
C15 C16 H16 108.3
C18 C16 H16 108.3
C17 C16 H16 108.3
C16 C17 H17A 109.5
C16 C17 H17B 109.5
H17A C17 H17B 109.5
C16 C17 H17C 109.5
H17A C17 H17C 109.5
H17B C17 H17C 109.5
C16 C18 H18A 109.5
C16 C18 H18B 109.5
H18A C18 H18B 109.5
C16 C18 H18C 109.5
H18A C18 H18C 109.5
H18B C18 H18C 109.5
C21 C19 C1 111.2(3)
C21 C19 C22 109.2(4)
C1 C19 C22 107.6(3)
C21 C19 C20 108.1(3)
C1 C19 C20 109.8(3)
C22 C19 C20 110.9(4)
C19 C20 H20A 109.5
C19 C20 H20B 109.5
H20A C20 H20B 109.5
C19 C20 H20C 109.5
H20A C20 H20C 109.5
H20B C20 H20C 109.5
C19 C21 H21A 109.5
C19 C21 H21B 109.5
H21A C21 H21B 109.5
C19 C21 H21C 109.5
H21A C21 H21C 109.5
H21B C21 H21C 109.5
C19 C22 H22A 109.5
C19 C22 H22B 109.5
H22A C22 H22B 109.5
C19 C22 H22C 109.5
H22A C22 H22C 109.5
H22B C22 H22C 109.5

loop_
_geom_bond_atom_site_label_1
_geom_bond_atom_site_label_2
_geom_bond_distance
S1 O5 1.429(2)
S1 O4 1.440(2)
S1 N4 1.598(3)
S1 C10 1.771(3)
O1 C1 1.228(4)
O2 C3 1.217(4)
O3 C8 1.220(4)
N1 C1 1.333(4)
N1 C2 1.443(4)
N1 H1N 0.8800
N2 C3 1.356(4)
N2 C4 1.467(4)
N2 C7 1.475(4)
N3 C8 1.345(4)
N3 C9 1.414(4)
N3 H3N 0.8800
N4 C15 1.460(4)
N4 H4N 0.8800
C1 C19 1.524(4)
C2 C3 1.522(5)
C2 H2A 0.9900
C2 H2B 0.9900
C4 C8 1.511(4)
C4 C5 1.527(5)
C4 H4 1.0000
C5 C6 1.506(6)
C5 H5A 0.9900
C5 H5B 0.9900
C6 C7 1.521(5)
C6 H6A 0.9900
C6 H6B 0.9900
C7 H7A 0.9900
C7 H7B 0.9900
C9 C14 1.377(4)
C9 C10 1.406(4)
C10 C11 1.387(4)
C11 C12 1.371(5)
C11 H11 0.9500
C12 C13 1.369(5)
C12 H12 0.9500
C13 C14 1.384(5)
C13 H13 0.9500
C14 H14 0.9500
C15 C16 1.519(5)
C15 H15A 0.9900
C15 H15B 0.9900
C16 C18 1.517(5)
C16 C17 1.523(5)
C16 H16 1.0000
C17 H17A 0.9800
C17 H17B 0.9800
C17 H17C 0.9800
C18 H18A 0.9800
C18 H18B 0.9800
C18 H18C 0.9800
C19 C21 1.523(5)
C19 C22 1.520(5)
C19 C20 1.528(5)
C20 H20A 0.9800
C20 H20B 0.9800
C20 H20C 0.9800
C21 H21A 0.9800
C21 H21B 0.9800
C21 H21C 0.9800
C22 H22A 0.9800
C22 H22B 0.9800
C22 H22C 0.9800

loop_
_geom_torsion_atom_site_label_1
_geom_torsion_atom_site_label_2
_geom_torsion_atom_site_label_3
_geom_torsion_atom_site_label_4
_geom_torsion
O5 S1 N4 C15 -42.9(3)
O4 S1 N4 C15 -173.8(2)
C10 S1 N4 C15 72.6(2)
C2 N1 C1 O1 -0.3(5)
C2 N1 C1 C19 177.6(3)
C1 N1 C2 C3 84.4(4)
C4 N2 C3 O2 12.0(4)
C7 N2 C3 O2 172.7(3)
C4 N2 C3 C2 -166.6(3)
C7 N2 C3 C2 -5.9(4)
N1 C2 C3 O2 3.5(5)
N1 C2 C3 N2 -177.9(3)
C3 N2 C4 C8 -81.4(3)
C7 N2 C4 C8 115.7(3)
C3 N2 C4 C5 157.4(3)
C7 N2 C4 C5 -5.5(3)
N2 C4 C5 C6 26.0(3)
C8 C4 C5 C6 -98.4(3)
C4 C5 C6 C7 -37.0(4)
C3 N2 C7 C6 -178.6(3)
C4 N2 C7 C6 -16.8(4)
C5 C6 C7 N2 32.6(4)
C9 N3 C8 O3 -0.1(5)
C9 N3 C8 C4 -176.1(2)
N2 C4 C8 O3 162.9(3)
C5 C4 C8 O3 -80.0(4)
N2 C4 C8 N3 -20.8(4)
C5 C4 C8 N3 96.2(3)
C8 N3 C9 C14 15.9(5)
C8 N3 C9 C10 -165.3(3)
C14 C9 C10 C11 1.9(4)
N3 C9 C10 C11 -177.0(3)
C14 C9 C10 S1 -176.9(3)
N3 C9 C10 S1 4.2(4)
O5 S1 C10 C11 8.2(3)
O4 S1 C10 C11 136.8(2)
N4 S1 C10 C11 -111.6(3)
O5 S1 C10 C9 -172.9(2)
O4 S1 C10 C9 -44.4(3)
N4 S1 C10 C9 67.3(3)
C9 C10 C11 C12 -1.2(5)
S1 C10 C11 C12 177.6(3)
C10 C11 C12 C13 -0.1(6)
C11 C12 C13 C14 0.8(6)
C10 C9 C14 C13 -1.3(5)
N3 C9 C14 C13 177.6(3)
C12 C13 C14 C9 0.0(6)
S1 N4 C15 C16 -142.3(2)
N4 C15 C16 C18 64.6(4)
N4 C15 C16 C17 -172.2(3)
O1 C1 C19 C21 -139.1(3)
N1 C1 C19 C21 43.1(4)
O1 C1 C19 C22 101.4(4)
N1 C1 C19 C22 -76.5(4)
O1 C1 C19 C20 -19.5(4)
N1 C1 C19 C20 162.6(3)
